data_8107608
loop_
_publ_author_name
'Chen, Hai-Lin'
'Yao, Dong-Mei'
'Luo, Ze-Ping'
'Wang, Yan-Ping'
'Tang, Yu-Mei'

_publ_section_title
;
 Synthesis and crystal structure of
 1-(7-hydroxy-3-(4-hydroxy-3-nitrophenyl)-4-oxo-4H-chromen-8-yl)-N,N-dimethylmethanaminiumnitrate,
 C18H17N3O9
;
_journal_issue 5
_journal_name_full 'Zeitschrift f\"ur Kristallographie - New Crystal Structures'
_journal_page_first 949
_journal_page_last 951
_journal_paper_doi 10.1515/ncrs-2023-0294
_journal_volume 238
_journal_year 2023
_chemical_formula_moiety 'C18 H17 N2 O6, N O3'
_chemical_formula_sum 'C18 H17 N3 O9'
_chemical_formula_weight 419.34
_space_group_crystal_system monoclinic
_space_group_IT_number 14
_space_group_name_Hall '-P 2ybc'
_space_group_name_H-M_alt 'P 1 21/c 1'
_atom_sites_solution_hydrogens geom
_atom_sites_solution_primary iterative
_cell_angle_alpha 90
_cell_angle_beta 102.700(3)
_cell_angle_gamma 90
_cell_formula_units_Z 4
_cell_length_a 15.3768(3)
_cell_length_b 7.4510(2)
_cell_length_c 15.6673(5)
_cell_measurement_reflns_used 5634
_cell_measurement_temperature 100.00(10)
_cell_measurement_theta_max 75.3170
_cell_measurement_theta_min 2.9410
_cell_volume 1751.13(8)
_computing_cell_refinement 'CrysAlisPro 1.171.42.89a (Rigaku OD, 2023)[1]'
_computing_data_collection 'CrysAlisPro 1.171.42.89a (Rigaku OD, 2023)[1]'
_computing_data_reduction 'CrysAlisPro 1.171.42.89a (Rigaku OD, 2023)[1]'
_computing_molecular_graphics 'Diamond 3.2 [2]'
_computing_publication_material 'SHELXL 2018/3 (Sheldrick, 2015)[3]'
_computing_structure_refinement 'SHELXL 2018/3 (Sheldrick, 2015)[3]'
_computing_structure_solution 'SHELXT 2018/2 (Sheldrick, 2018)[4]'
_diffrn_ambient_temperature 100.00(10)
_diffrn_measured_fraction_theta_full 0.962
_diffrn_measured_fraction_theta_max 0.926
_diffrn_measurement_device_type 'multiwire proportional'
_diffrn_measurement_method 'phi and omega scans'
_diffrn_radiation_monochromator graphite
_diffrn_radiation_type CuK\a
_diffrn_radiation_wavelength 1.54178
_diffrn_reflns_av_R_equivalents 0.0309
_diffrn_reflns_av_unetI/netI 0.0421
_diffrn_reflns_Laue_measured_fraction_full 0.962
_diffrn_reflns_Laue_measured_fraction_max 0.926
_diffrn_reflns_limit_h_max 12
_diffrn_reflns_limit_h_min -19
_diffrn_reflns_limit_k_max 7
_diffrn_reflns_limit_k_min -9
_diffrn_reflns_limit_l_max 19
_diffrn_reflns_limit_l_min -19
_diffrn_reflns_number 8608
_diffrn_reflns_point_group_measured_fraction_full 0.962
_diffrn_reflns_point_group_measured_fraction_max 0.926
_diffrn_reflns_theta_full 67.679
_diffrn_reflns_theta_max 75.484
_diffrn_reflns_theta_min 2.946
_exptl_absorpt_coefficient_mu 1.116
_exptl_absorpt_correction_type none
_exptl_crystal_colour yellow
_exptl_crystal_colour_primary yellow
_exptl_crystal_density_diffrn 1.591
_exptl_crystal_description needle
_exptl_crystal_F_000 872
_exptl_crystal_size_max 0.2
_exptl_crystal_size_mid 0.15
_exptl_crystal_size_min 0.13
_refine_diff_density_max 0.266
_refine_diff_density_min -0.259
_refine_diff_density_rms 0.055
_refine_ls_extinction_coef .
_refine_ls_extinction_method none
_refine_ls_goodness_of_fit_ref 1.059
_refine_ls_hydrogen_treatment constr
_refine_ls_matrix_type full
_refine_ls_number_parameters 275
_refine_ls_number_reflns 3365
_refine_ls_number_restraints 0
_refine_ls_restrained_S_all 1.059
_refine_ls_R_factor_all 0.0472
_refine_ls_R_factor_gt 0.0405
_refine_ls_shift/su_max 0.001
_refine_ls_shift/su_mean 0.000
_refine_ls_structure_factor_coef Fsqd
_refine_ls_weighting_details 'w=1/[\s^2^(Fo^2^)+(0.0629P)^2^+0.4560P] where P=(Fo^2^+2Fc^2^)/3'
_refine_ls_weighting_scheme calc
_refine_ls_wR_factor_gt 0.1100
_refine_ls_wR_factor_ref 0.1157
_reflns_Friedel_coverage 0.000
_reflns_Friedel_fraction_full .
_reflns_Friedel_fraction_max .
_reflns_number_gt 2867
_reflns_number_total 3365
_reflns_threshold_expression 'I > 2\s(I)'
_cod_data_source_file suppl_j_ncrs-2023-0294_suppl_001.cif
_cod_data_source_block a
_cod_database_code 8107608
_shelx_space_group_comment
;
The symmetry employed for this shelxl refinement is uniquely defined
by the following loop, which should always be used as a source of
symmetry information in preference to the above space-group names.
They are only intended as comments.
;
_shelx_estimated_absorpt_t_max 0.869
_shelx_estimated_absorpt_t_min 0.808
_olex2_refinement_description
;
1. Fixed Uiso
 At 1.2 times of:
  All C(H) groups, All C(H,H) groups, All N(H) groups
 At 1.5 times of:
  All C(H,H,H) groups, All O(H) groups
2.a Ternary CH refined with riding coordinates:
 N1(H1A)
2.b Secondary CH2 refined with riding coordinates:
 C16(H16A,H16B)
2.c Aromatic/amide H refined with riding coordinates:
 C2(H2), C3(H3), C9(H9), C11(H11), C14(H14), C15(H15)
2.d Idealised Me refined as rotating group:
 C17(H17A,H17B,H17C), C18(H18A,H18B,H18C)
2.e Idealised tetrahedral OH refined as rotating group:
 O1(H1), O4(H4)
;
_olex2_submission_special_instructions 'No special instructions were received'

loop_
_space_group_symop_operation_xyz
'x, y, z'
'-x, y+1/2, -z+1/2'
'-x, -y, -z'
'x, -y-1/2, z-1/2'

loop_
_atom_site_label
_atom_site_type_symbol
_atom_site_fract_x
_atom_site_fract_y
_atom_site_fract_z
_atom_site_U_iso_or_equiv
_atom_site_adp_type
_atom_site_occupancy
_atom_site_site_symmetry_order
_atom_site_calc_flag
_atom_site_refinement_flags_posn
_atom_site_refinement_flags_adp
_atom_site_refinement_flags_occupancy
_atom_site_disorder_assembly
_atom_site_disorder_group
O1 O 0.12061(7) 0.69595(17) 0.37594(7) 0.0244(3) Uani 1 1 d . . . . .
H1 H 0.113052 0.634840 0.418784 0.037 Uiso 1 1 calc R U . . .
O2 O 0.53339(7) 0.58249(16) 0.39153(7) 0.0235(3) Uani 1 1 d . . . . .
O3 O 0.32749(6) 0.75673(15) 0.19759(7) 0.0198(2) Uani 1 1 d . . . . .
O4 O 0.82537(7) 0.70179(17) 0.16493(8) 0.0256(3) Uani 1 1 d . . . . .
H4 H 0.823354 0.693987 0.111048 0.038 Uiso 1 1 calc R U . . .
O5 O 0.73960(7) 0.64011(19) 0.00372(8) 0.0322(3) Uani 1 1 d . . . . .
O6 O 0.60442(8) 0.54183(19) -0.02255(8) 0.0316(3) Uani 1 1 d . . . . .
N1 N 0.09657(8) 0.68739(18) 0.15205(8) 0.0192(3) Uani 1 1 d . . . . .
H1A H 0.052415 0.763503 0.111274 0.023 Uiso 1 1 calc R U . . .
N2 N 0.66921(8) 0.6071(2) 0.02719(9) 0.0238(3) Uani 1 1 d . . . . .
C1 C 0.20526(9) 0.6755(2) 0.36637(10) 0.0200(3) Uani 1 1 d . . . . .
C2 C 0.27290(10) 0.6086(2) 0.43455(10) 0.0216(3) Uani 1 1 d . . . . .
H2 H 0.259206 0.572554 0.488261 0.026 Uiso 1 1 calc R U . . .
C3 C 0.35888(9) 0.5956(2) 0.42317(10) 0.0202(3) Uani 1 1 d . . . . .
H3 H 0.404482 0.551862 0.469589 0.024 Uiso 1 1 calc R U . . .
C4 C 0.38002(9) 0.6459(2) 0.34403(10) 0.0186(3) Uani 1 1 d . . . . .
C5 C 0.31153(9) 0.7085(2) 0.27698(10) 0.0175(3) Uani 1 1 d . . . . .
C6 C 0.22313(9) 0.7269(2) 0.28627(10) 0.0181(3) Uani 1 1 d . . . . .
C7 C 0.47196(9) 0.6341(2) 0.33206(10) 0.0190(3) Uani 1 1 d . . . . .
C8 C 0.48336(9) 0.6853(2) 0.24492(10) 0.0187(3) Uani 1 1 d . . . . .
C9 C 0.41175(9) 0.7431(2) 0.18478(10) 0.0198(3) Uani 1 1 d . . . . .
H9 H 0.421175 0.776801 0.129042 0.024 Uiso 1 1 calc R U . . .
C10 C 0.57229(9) 0.6802(2) 0.22197(10) 0.0191(3) Uani 1 1 d . . . . .
C11 C 0.58094(9) 0.6404(2) 0.13793(10) 0.0204(3) Uani 1 1 d . . . . .
H11 H 0.529840 0.607637 0.094657 0.024 Uiso 1 1 calc R U . . .
C12 C 0.66455(10) 0.6481(2) 0.11624(10) 0.0207(3) Uani 1 1 d . . . . .
C13 C 0.74188(9) 0.6910(2) 0.17902(11) 0.0209(3) Uani 1 1 d . . . . .
C14 C 0.73261(9) 0.7221(2) 0.26399(10) 0.0214(3) Uani 1 1 d . . . . .
H14 H 0.784233 0.745257 0.308495 0.026 Uiso 1 1 calc R U . . .
C15 C 0.65004(10) 0.7203(2) 0.28530(10) 0.0209(3) Uani 1 1 d . . . . .
H15 H 0.645691 0.746403 0.343561 0.025 Uiso 1 1 calc R U . . .
C16 C 0.15256(9) 0.8146(2) 0.21697(10) 0.0189(3) Uani 1 1 d . . . . .
H16A H 0.181891 0.901023 0.184356 0.023 Uiso 1 1 calc R U . . .
H16B H 0.112438 0.883870 0.246167 0.023 Uiso 1 1 calc R U . . .
C17 C 0.04345(10) 0.5584(2) 0.19292(11) 0.0239(3) Uani 1 1 d . . . . .
H17A H 0.083930 0.480001 0.233581 0.036 Uiso 1 1 calc R U . . .
H17B H 0.005840 0.485584 0.147187 0.036 Uiso 1 1 calc R U . . .
H17C H 0.005735 0.625112 0.224820 0.036 Uiso 1 1 calc R U . . .
C18 C 0.14978(10) 0.5927(2) 0.09690(10) 0.0217(3) Uani 1 1 d . . . . .
H18A H 0.180231 0.681185 0.067531 0.033 Uiso 1 1 calc R U . . .
H18B H 0.110018 0.519481 0.052959 0.033 Uiso 1 1 calc R U . . .
H18C H 0.194055 0.515220 0.133985 0.033 Uiso 1 1 calc R U . . .
O7 O 0.06716(7) 0.31052(18) 0.59633(8) 0.0300(3) Uani 1 1 d . . . . .
O8 O 0.10530(7) 0.53271(16) 0.52423(7) 0.0242(3) Uani 1 1 d . . . . .
O9 O 0.06919(7) 0.27676(18) 0.45887(8) 0.0297(3) Uani 1 1 d . . . . .
N3 N 0.08034(7) 0.37109(18) 0.52690(9) 0.0213(3) Uani 1 1 d . . . . .

loop_
_atom_site_aniso_label
_atom_site_aniso_U_11
_atom_site_aniso_U_22
_atom_site_aniso_U_33
_atom_site_aniso_U_23
_atom_site_aniso_U_13
_atom_site_aniso_U_12
O1 0.0169(5) 0.0381(7) 0.0192(6) 0.0041(5) 0.0059(4) 0.0031(4)
O2 0.0178(5) 0.0322(6) 0.0189(5) 0.0033(5) 0.0006(4) 0.0019(4)
O3 0.0149(5) 0.0273(6) 0.0166(5) 0.0030(4) 0.0021(4) 0.0006(4)
O4 0.0152(5) 0.0382(7) 0.0232(6) -0.0002(5) 0.0036(4) -0.0010(4)
O5 0.0204(5) 0.0516(8) 0.0258(6) -0.0037(6) 0.0078(4) -0.0038(5)
O6 0.0243(5) 0.0469(8) 0.0220(6) -0.0076(6) 0.0019(4) -0.0075(5)
N1 0.0163(5) 0.0233(7) 0.0169(6) 0.0004(5) 0.0011(5) 0.0005(5)
N2 0.0197(6) 0.0305(8) 0.0205(7) -0.0007(6) 0.0027(5) -0.0003(5)
C1 0.0164(6) 0.0234(8) 0.0202(8) -0.0023(6) 0.0042(5) 0.0003(5)
C2 0.0222(7) 0.0269(8) 0.0153(7) 0.0007(6) 0.0035(5) 0.0001(6)
C3 0.0185(6) 0.0247(8) 0.0156(7) 0.0008(6) -0.0004(5) 0.0022(6)
C4 0.0174(6) 0.0200(8) 0.0173(7) -0.0016(6) 0.0012(5) 0.0004(5)
C5 0.0189(6) 0.0182(7) 0.0148(7) -0.0002(6) 0.0026(5) -0.0012(5)
C6 0.0166(6) 0.0193(7) 0.0170(7) 0.0003(6) 0.0007(5) -0.0005(5)
C7 0.0175(6) 0.0205(8) 0.0177(7) -0.0015(6) 0.0010(5) 0.0000(6)
C8 0.0174(6) 0.0206(8) 0.0179(7) -0.0017(6) 0.0033(5) -0.0015(5)
C9 0.0170(6) 0.0253(8) 0.0172(7) -0.0009(6) 0.0042(5) -0.0014(5)
C10 0.0169(6) 0.0196(7) 0.0205(8) 0.0009(6) 0.0032(6) -0.0005(5)
C11 0.0173(6) 0.0221(8) 0.0204(8) 0.0008(6) 0.0010(5) -0.0008(6)
C12 0.0200(7) 0.0226(8) 0.0190(8) 0.0007(6) 0.0032(6) 0.0008(6)
C13 0.0167(6) 0.0221(8) 0.0236(8) 0.0018(6) 0.0035(6) -0.0001(5)
C14 0.0172(6) 0.0240(8) 0.0208(8) -0.0010(6) -0.0003(5) -0.0009(6)
C15 0.0198(7) 0.0247(8) 0.0177(7) -0.0001(6) 0.0030(6) -0.0003(6)
C16 0.0177(6) 0.0202(8) 0.0176(7) -0.0006(6) 0.0013(5) 0.0012(6)
C17 0.0197(6) 0.0280(8) 0.0237(8) 0.0010(7) 0.0040(6) -0.0032(6)
C18 0.0202(6) 0.0246(8) 0.0203(7) -0.0013(6) 0.0043(5) 0.0009(6)
O7 0.0270(6) 0.0354(7) 0.0279(7) 0.0079(5) 0.0067(5) -0.0010(5)
O8 0.0256(5) 0.0258(6) 0.0211(6) -0.0015(5) 0.0048(4) -0.0042(4)
O9 0.0204(5) 0.0366(7) 0.0294(6) -0.0146(5) 0.0000(4) 0.0013(5)
N3 0.0142(5) 0.0257(7) 0.0221(7) -0.0010(5) 0.0003(5) 0.0010(5)

loop_
_atom_type_symbol
_atom_type_description
_atom_type_scat_dispersion_real
_atom_type_scat_dispersion_imag
_atom_type_scat_source
C C 0.0181 0.0091 'International Tables Vol C Tables 4.2.6.8 and 6.1.1.4'
H H 0.0000 0.0000 'International Tables Vol C Tables 4.2.6.8 and 6.1.1.4'
N N 0.0311 0.0180 'International Tables Vol C Tables 4.2.6.8 and 6.1.1.4'
O O 0.0492 0.0322 'International Tables Vol C Tables 4.2.6.8 and 6.1.1.4'

loop_
_geom_angle_atom_site_label_1
_geom_angle_atom_site_label_2
_geom_angle_atom_site_label_3
_geom_angle
_geom_angle_site_symmetry_1
_geom_angle_site_symmetry_3
C1 O1 H1 109.5 . .
C9 O3 C5 118.85(11) . .
C13 O4 H4 109.5 . .
C16 N1 H1A 106.3 . .
C17 N1 H1A 106.3 . .
C17 N1 C16 113.50(12) . .
C18 N1 H1A 106.3 . .
C18 N1 C16 112.48(11) . .
C18 N1 C17 111.43(12) . .
O5 N2 C12 118.39(13) . .
O6 N2 O5 122.08(14) . .
O6 N2 C12 119.53(12) . .
O1 C1 C2 121.64(14) . .
O1 C1 C6 116.98(13) . .
C6 C1 C2 121.37(13) . .
C1 C2 H2 120.1 . .
C3 C2 C1 119.82(14) . .
C3 C2 H2 120.1 . .
C2 C3 H3 119.6 . .
C2 C3 C4 120.84(14) . .
C4 C3 H3 119.6 . .
C3 C4 C7 120.94(13) . .
C5 C4 C3 118.22(13) . .
C5 C4 C7 120.84(14) . .
O3 C5 C4 121.09(13) . .
O3 C5 C6 116.07(13) . .
C4 C5 C6 122.84(14) . .
C1 C6 C5 116.89(13) . .
C1 C6 C16 120.96(13) . .
C5 C6 C16 121.88(13) . .
O2 C7 C4 121.40(14) . .
O2 C7 C8 123.82(13) . .
C8 C7 C4 114.77(13) . .
C7 C8 C10 121.52(13) . .
C9 C8 C7 119.10(13) . .
C9 C8 C10 119.35(14) . .
O3 C9 H9 117.3 . .
C8 C9 O3 125.31(13) . .
C8 C9 H9 117.3 . .
C11 C10 C8 121.37(13) . .
C11 C10 C15 118.13(13) . .
C15 C10 C8 120.48(14) . .
C10 C11 H11 119.8 . .
C10 C11 C12 120.46(14) . .
C12 C11 H11 119.8 . .
C11 C12 N2 117.92(13) . .
C11 C12 C13 121.37(14) . .
C13 C12 N2 120.70(13) . .
O4 C13 C12 126.00(15) . .
O4 C13 C14 116.59(13) . .
C14 C13 C12 117.39(13) . .
C13 C14 H14 119.2 . .
C15 C14 C13 121.53(14) . .
C15 C14 H14 119.2 . .
C10 C15 H15 119.5 . .
C14 C15 C10 120.99(14) . .
C14 C15 H15 119.5 . .
N1 C16 H16A 108.5 . .
N1 C16 H16B 108.5 . .
C6 C16 N1 115.22(12) . .
C6 C16 H16A 108.5 . .
C6 C16 H16B 108.5 . .
H16A C16 H16B 107.5 . .
N1 C17 H17A 109.5 . .
N1 C17 H17B 109.5 . .
N1 C17 H17C 109.5 . .
H17A C17 H17B 109.5 . .
H17A C17 H17C 109.5 . .
H17B C17 H17C 109.5 . .
N1 C18 H18A 109.5 . .
N1 C18 H18B 109.5 . .
N1 C18 H18C 109.5 . .
H18A C18 H18B 109.5 . .
H18A C18 H18C 109.5 . .
H18B C18 H18C 109.5 . .
O7 N3 O8 119.07(14) . .
O7 N3 O9 121.64(14) . .
O9 N3 O8 119.29(14) . .

loop_
_geom_bond_atom_site_label_1
_geom_bond_atom_site_label_2
_geom_bond_distance
_geom_bond_site_symmetry_2
O1 H1 0.8400 .
O1 C1 1.3514(17) .
O2 C7 1.2334(18) .
O3 C5 1.3678(18) .
O3 C9 1.3578(17) .
O4 H4 0.8400 .
O4 C13 1.3521(17) .
O5 N2 1.2419(17) .
O6 N2 1.2228(18) .
N1 H1A 1.0000 .
N1 C16 1.5132(19) .
N1 C17 1.4935(19) .
N1 C18 1.4914(19) .
N2 C12 1.445(2) .
C1 C2 1.408(2) .
C1 C6 1.396(2) .
C2 H2 0.9500 .
C2 C3 1.376(2) .
C3 H3 0.9500 .
C3 C4 1.400(2) .
C4 C5 1.394(2) .
C4 C7 1.4692(18) .
C5 C6 1.4053(19) .
C6 C16 1.5052(19) .
C7 C8 1.465(2) .
C8 C9 1.352(2) .
C8 C10 1.4890(19) .
C9 H9 0.9500 .
C10 C11 1.384(2) .
C10 C15 1.408(2) .
C11 H11 0.9500 .
C11 C12 1.4014(19) .
C12 C13 1.403(2) .
C13 C14 1.389(2) .
C14 H14 0.9500 .
C14 C15 1.382(2) .
C15 H15 0.9500 .
C16 H16A 0.9900 .
C16 H16B 0.9900 .
C17 H17A 0.9800 .
C17 H17B 0.9800 .
C17 H17C 0.9800 .
C18 H18A 0.9800 .
C18 H18B 0.9800 .
C18 H18C 0.9800 .
O7 N3 1.2349(18) .
O8 N3 1.2674(18) .
O9 N3 1.2566(18) .

loop_
_geom_torsion_atom_site_label_1
_geom_torsion_atom_site_label_2
_geom_torsion_atom_site_label_3
_geom_torsion_atom_site_label_4
_geom_torsion
_geom_torsion_site_symmetry_1
_geom_torsion_site_symmetry_2
_geom_torsion_site_symmetry_3
_geom_torsion_site_symmetry_4
O1 C1 C2 C3 -177.78(15) . . . .
O1 C1 C6 C5 178.91(13) . . . .
O1 C1 C6 C16 4.7(2) . . . .
O2 C7 C8 C9 -178.87(15) . . . .
O2 C7 C8 C10 -0.7(2) . . . .
O3 C5 C6 C1 178.97(13) . . . .
O3 C5 C6 C16 -6.9(2) . . . .
O4 C13 C14 C15 177.92(14) . . . .
O5 N2 C12 C11 169.03(15) . . . .
O5 N2 C12 C13 -12.1(2) . . . .
O6 N2 C12 C11 -10.9(2) . . . .
O6 N2 C12 C13 168.00(15) . . . .
N2 C12 C13 O4 1.1(3) . . . .
N2 C12 C13 C14 -177.61(15) . . . .
C1 C2 C3 C4 -0.8(2) . . . .
C1 C6 C16 N1 -91.32(17) . . . .
C2 C1 C6 C5 0.1(2) . . . .
C2 C1 C6 C16 -174.07(15) . . . .
C2 C3 C4 C5 -0.4(2) . . . .
C2 C3 C4 C7 179.30(14) . . . .
C3 C4 C5 O3 -178.82(14) . . . .
C3 C4 C5 C6 1.5(2) . . . .
C3 C4 C7 O2 -1.2(2) . . . .
C3 C4 C7 C8 177.94(15) . . . .
C4 C5 C6 C1 -1.4(2) . . . .
C4 C5 C6 C16 172.72(14) . . . .
C4 C7 C8 C9 2.0(2) . . . .
C4 C7 C8 C10 -179.79(13) . . . .
C5 O3 C9 C8 -0.3(2) . . . .
C5 C4 C7 O2 178.48(15) . . . .
C5 C4 C7 C8 -2.4(2) . . . .
C5 C6 C16 N1 94.82(17) . . . .
C6 C1 C2 C3 1.0(2) . . . .
C7 C4 C5 O3 1.5(2) . . . .
C7 C4 C5 C6 -178.16(14) . . . .
C7 C8 C9 O3 -0.8(2) . . . .
C7 C8 C10 C11 147.65(16) . . . .
C7 C8 C10 C15 -33.9(2) . . . .
C8 C10 C11 C12 175.67(14) . . . .
C8 C10 C15 C14 -177.69(14) . . . .
C9 O3 C5 C4 -0.1(2) . . . .
C9 O3 C5 C6 179.58(13) . . . .
C9 C8 C10 C11 -34.1(2) . . . .
C9 C8 C10 C15 144.31(16) . . . .
C10 C8 C9 O3 -179.01(14) . . . .
C10 C11 C12 N2 -179.30(14) . . . .
C10 C11 C12 C13 1.8(2) . . . .
C11 C10 C15 C14 0.8(2) . . . .
C11 C12 C13 O4 179.91(15) . . . .
C11 C12 C13 C14 1.2(2) . . . .
C12 C13 C14 C15 -3.3(2) . . . .
C13 C14 C15 C10 2.3(2) . . . .
C15 C10 C11 C12 -2.8(2) . . . .
C17 N1 C16 C6 62.49(16) . . . .
C18 N1 C16 C6 -65.18(16) . . . .
